data_7009749
loop_
_publ_author_name
'Tei, Lorenzo'
'Blake, Alexander J.'
'Bencini, Andrea'
'Valtancoli, Barbara'
'Wilson, Claire'
'Schr\"oder, Martin'

_publ_section_title
;
 Synthesis, solution studies and structural characterisation of
 complexes of a mixed oxa--aza macrocycle bearing pendant amino arms
;
_journal_issue 22
_journal_name_full 'Journal of the Chemical Society, Dalton Transactions'
_journal_page_first 4122
_journal_paper_doi 10.1039/b003352i
_journal_year 2000
_chemical_formula_sum 'C16 H38 Ba Cl2 N6 O10'
_chemical_formula_weight 682.76
_chemical_name_systematic
; 
 ? 
;
_space_group_IT_number 14
_symmetry_cell_setting monoclinic
_symmetry_space_group_name_Hall '-P 2yn'
_symmetry_space_group_name_H-M 'P 1 21/n 1'
_atom_sites_solution_hydrogens geom
_atom_sites_solution_primary direct
_atom_sites_solution_secondary difmap
_audit_creation_method SHELXL-97
_cell_angle_alpha 90.00
_cell_angle_beta 96.504(2)
_cell_angle_gamma 90.00
_cell_formula_units_Z 4
_cell_length_a 9.4020(10)
_cell_length_b 14.365(2)
_cell_length_c 19.363(2)
_cell_measurement_reflns_used 3233
_cell_measurement_temperature 150(2)
_cell_measurement_theta_max 23.255
_cell_measurement_theta_min 2.53
_cell_volume 2598.3(5)
_computing_cell_refinement 'Bruker SAINT'
_computing_data_collection 'Bruker SMART'
_computing_data_reduction 'Bruker SHELXTL'
_computing_molecular_graphics 'Bruker SHELXTL'
_computing_publication_material 'Bruker SHELXTL'
_computing_structure_refinement 'SHELXL-97 (Sheldrick, 1997)'
_computing_structure_solution 'SHELXS-97 (Sheldrick, 1990)'
_diffrn_ambient_temperature 150(2)
_diffrn_measured_fraction_theta_full 0.990
_diffrn_measured_fraction_theta_max 0.910
_diffrn_measurement_device_type 'CCD area detector'
_diffrn_measurement_method 'omega scans'
_diffrn_radiation_monochromator graphite
_diffrn_radiation_source 'fine-focus sealed tube'
_diffrn_radiation_type MoK\a
_diffrn_radiation_wavelength 0.71073
_diffrn_reflns_av_R_equivalents 0.104
_diffrn_reflns_av_sigmaI/netI 0.1108
_diffrn_reflns_limit_h_max 12
_diffrn_reflns_limit_h_min -11
_diffrn_reflns_limit_k_max 19
_diffrn_reflns_limit_k_min -19
_diffrn_reflns_limit_l_max 24
_diffrn_reflns_limit_l_min -24
_diffrn_reflns_number 26513
_diffrn_reflns_theta_full 27.50
_diffrn_reflns_theta_max 28.95
_diffrn_reflns_theta_min 1.77
_diffrn_standards_decay_% 0
_exptl_absorpt_coefficient_mu 1.794
_exptl_absorpt_correction_T_max 0.894
_exptl_absorpt_correction_T_min 0.765
_exptl_absorpt_correction_type multi-scan
_exptl_absorpt_process_details SADABS
_exptl_crystal_colour Colourless
_exptl_crystal_density_diffrn 1.745
_exptl_crystal_density_method 'not measured'
_exptl_crystal_description 'Irregular plate'
_exptl_crystal_F_000 1384
_exptl_crystal_size_max 0.12
_exptl_crystal_size_mid 0.10
_exptl_crystal_size_min 0.04
_refine_diff_density_max 0.635
_refine_diff_density_min -0.672
_refine_diff_density_rms 0.113
_refine_ls_extinction_method none
_refine_ls_goodness_of_fit_ref 0.816
_refine_ls_hydrogen_treatment 'Riding model'
_refine_ls_matrix_type full
_refine_ls_number_parameters 322
_refine_ls_number_reflns 6259
_refine_ls_number_restraints 36
_refine_ls_restrained_S_all 0.816
_refine_ls_R_factor_all 0.0935
_refine_ls_R_factor_gt 0.0387
_refine_ls_shift/su_max 0.036
_refine_ls_shift/su_mean 0.001
_refine_ls_structure_factor_coef Fsqd
_refine_ls_weighting_details 'calc w=1/[\s^2^(Fo^2^)+(0.0149P)^2^+0.0000P] where P=(Fo^2^+2Fc^2^)/3'
_refine_ls_weighting_scheme calc
_refine_ls_wR_factor_gt 0.0541
_refine_ls_wR_factor_ref 0.0625
_reflns_number_gt 3553
_reflns_number_total 6259
_reflns_threshold_expression >2sigma(I)
_cod_data_source_file b003352i.txt
_cod_data_source_block banoam
_cod_depositor_comments
;
The following automatic conversions were performed:
'_atom_site_symetry_multiplicity' tag replaced with
'_atom_site_symmetry_multiplicity'.

Automatic conversion script
Id: cif_correct_tags 1440 2010-10-19 06:21:57Z saulius 

The following automatic conversions were performed:
'_symmetry_cell_setting' value 'Monoclinic' changed to 'monoclinic'
according to '/home/saulius/struct/CIF-dictionaries/cif_core.dic'
dictionary named 'cif_core.dic' version 2.4.1 from
2010-06-29.

'_exptl_absorpt_correction_type' value 'Multi-scan' changed
to 'multi-scan' according to
'/home/saulius/struct/CIF-dictionaries/cif_core.dic' dictionary named
'cif_core.dic' version 2.4.1 from 2010-06-29.

Automatic conversion script
Id: cif_fix_enum 1527 2010-12-29 10:47:43Z saulius 

The following automatic conversions were performed:

'_atom_sites_solution_primary' value 'Direct methods' was changed to
'direct'.

'_atom_sites_solution_hydrogens' value 'Placed geometrically' was
changed to 'geom'.

Automatic conversion script
Id: cif_fix_values 6452 2018-10-05 10:23:21Z andrius 
;
_cod_original_sg_symbol_H-M P2(1)/n
_cod_database_code 7009749

loop_
_symmetry_equiv_pos_as_xyz
'x, y, z'
'-x+1/2, y+1/2, -z+1/2'
'-x, -y, -z'
'x-1/2, -y-1/2, z-1/2'

loop_
_atom_site_label
_atom_site_type_symbol
_atom_site_fract_x
_atom_site_fract_y
_atom_site_fract_z
_atom_site_U_iso_or_equiv
_atom_site_adp_type
_atom_site_occupancy
_atom_site_symmetry_multiplicity
_atom_site_calc_flag
_atom_site_refinement_flags
_atom_site_disorder_assembly
_atom_site_disorder_group
Ba Ba 0.09750(2) 0.756146(18) 0.083242(12) 0.02075(7) Uani 1 1 d . A .
N1 N 0.3362(4) 0.8894(2) 0.09832(17) 0.0236(8) Uani 1 1 d . . .
C2 C 0.4382(4) 0.8582(3) 0.1574(2) 0.0299(10) Uani 1 1 d . . .
H2A H 0.5107 0.9076 0.1686 0.036 Uiso 1 1 calc R . .
H2B H 0.4888 0.8021 0.1432 0.036 Uiso 1 1 calc R . .
C3 C 0.3693(5) 0.8357(3) 0.2223(2) 0.0301(12) Uani 1 1 d . . .
H3A H 0.4453 0.8292 0.2618 0.036 Uiso 1 1 calc R . .
H3B H 0.3074 0.8884 0.2327 0.036 Uiso 1 1 calc R . .
N4 N 0.2824(3) 0.7495(2) 0.21679(14) 0.0232(7) Uani 1 1 d . . .
C5 C 0.3795(5) 0.6687(3) 0.2232(2) 0.0278(11) Uani 1 1 d . . .
H5A H 0.4148 0.6595 0.2729 0.033 Uiso 1 1 calc R . .
H5B H 0.4633 0.6824 0.1982 0.033 Uiso 1 1 calc R . .
C6 C 0.3102(5) 0.5796(3) 0.1948(2) 0.0305(11) Uani 1 1 d . . .
H6A H 0.3793 0.5279 0.2046 0.037 Uiso 1 1 calc R . .
H6B H 0.2265 0.5662 0.2199 0.037 Uiso 1 1 calc R . .
N7 N 0.2625(3) 0.5810(2) 0.11914(18) 0.0236(8) Uani 1 1 d . . .
C8 C 0.3877(4) 0.5794(3) 0.0800(2) 0.0327(11) Uani 1 1 d . . .
H8A H 0.4402 0.5203 0.0902 0.039 Uiso 1 1 calc R . .
H8B H 0.4526 0.6310 0.0966 0.039 Uiso 1 1 calc R . .
C9 C 0.3522(5) 0.5882(3) 0.0033(2) 0.0315(11) Uani 1 1 d . . .
H9A H 0.4413 0.5956 -0.0189 0.038 Uiso 1 1 calc R . .
H9B H 0.3032 0.5310 -0.0154 0.038 Uiso 1 1 calc R . .
O10 O 0.2616(3) 0.66680(19) -0.01234(14) 0.0294(7) Uani 1 1 d . . .
C11 C 0.2776(5) 0.7046(3) -0.0790(2) 0.0374(12) Uani 1 1 d . . .
H11A H 0.2586 0.6559 -0.1150 0.045 Uiso 1 1 calc R . .
H11B H 0.3767 0.7274 -0.0800 0.045 Uiso 1 1 calc R . .
C12 C 0.1735(5) 0.7836(3) -0.0934(2) 0.0365(12) Uani 1 1 d . . .
H12A H 0.1919 0.8148 -0.1370 0.044 Uiso 1 1 calc R . .
H12B H 0.0750 0.7583 -0.1000 0.044 Uiso 1 1 calc R . .
O13 O 0.1837(3) 0.85078(19) -0.03828(15) 0.0328(8) Uani 1 1 d . . .
C14 C 0.3144(5) 0.9030(3) -0.0311(2) 0.0324(11) Uani 1 1 d . . .
H14A H 0.2917 0.9703 -0.0313 0.039 Uiso 1 1 calc R . .
H14B H 0.3673 0.8901 -0.0715 0.039 Uiso 1 1 calc R . .
C15 C 0.4085(4) 0.8794(3) 0.0348(2) 0.0288(11) Uani 1 1 d . . .
H15A H 0.4422 0.8144 0.0317 0.035 Uiso 1 1 calc R . .
H15B H 0.4936 0.9204 0.0387 0.035 Uiso 1 1 calc R . .
C1A C 0.2949(5) 0.9870(3) 0.1096(2) 0.0342(11) Uani 1 1 d . . .
H1A1 H 0.3600 1.0286 0.0872 0.041 Uiso 1 1 calc R . .
H1A2 H 0.3080 1.0002 0.1601 0.041 Uiso 1 1 calc R . .
C2A C 0.1401(5) 1.0096(3) 0.0811(3) 0.0411(13) Uani 1 1 d . . .
H2A1 H 0.1189 1.0752 0.0918 0.049 Uiso 1 1 calc R . .
H2A2 H 0.1284 1.0023 0.0299 0.049 Uiso 1 1 calc R . .
N3A N 0.0407(4) 0.9495(2) 0.11080(19) 0.0377(10) Uani 1 1 d . . .
H3A1 H -0.0511 0.9640 0.0924 0.045 Uiso 1 1 calc R . .
H3A2 H 0.0477 0.9590 0.1580 0.045 Uiso 1 1 calc R . .
C1B C 0.1931(4) 0.7459(3) 0.27550(19) 0.0336(10) Uani 1 1 d . . .
H1B1 H 0.2522 0.7667 0.3183 0.040 Uiso 1 1 calc R . .
H1B2 H 0.1655 0.6804 0.2826 0.040 Uiso 1 1 calc R . .
C2B C 0.0594(5) 0.8043(3) 0.2658(2) 0.0341(11) Uani 1 1 d . . .
H2B1 H 0.0131 0.8037 0.3092 0.041 Uiso 1 1 calc R . .
H2B2 H 0.0853 0.8694 0.2561 0.041 Uiso 1 1 calc R . .
N3B N -0.0413(3) 0.7697(2) 0.20858(16) 0.0339(9) Uani 1 1 d . . .
H3B1 H -0.1183 0.8094 0.2013 0.041 Uiso 1 1 calc R . .
H3B2 H -0.0746 0.7121 0.2198 0.041 Uiso 1 1 calc R . .
C1C C 0.1746(5) 0.4975(3) 0.1016(2) 0.0368(13) Uani 1 1 d . . .
H1C1 H 0.2247 0.4428 0.1239 0.044 Uiso 1 1 calc R . .
H1C2 H 0.1667 0.4880 0.0507 0.044 Uiso 1 1 calc R . .
C2C C 0.0260(4) 0.5018(3) 0.1235(2) 0.0329(12) Uani 1 1 d . . .
H2C1 H -0.0262 0.4439 0.1089 0.039 Uiso 1 1 calc R . .
H2C2 H 0.0326 0.5058 0.1748 0.039 Uiso 1 1 calc R . .
N3C N -0.0530(4) 0.5812(2) 0.09329(18) 0.0301(9) Uani 1 1 d . . .
H3C1 H -0.1283 0.5918 0.1188 0.036 Uiso 1 1 calc R . .
H3C2 H -0.0916 0.5648 0.0492 0.036 Uiso 1 1 calc R . .
Cl1 Cl -0.25558(9) 0.75071(8) -0.00619(5) 0.0262(2) Uani 1 1 d D . .
O1 O -0.1282(3) 0.71736(18) -0.03390(14) 0.0321(7) Uani 1 1 d D A .
O2 O -0.2102(3) 0.8148(2) 0.04843(16) 0.0525(10) Uani 1 1 d D A .
O3 O -0.3487(3) 0.79537(19) -0.05884(15) 0.0375(8) Uani 1 1 d D A .
O4 O -0.3253(15) 0.6714(7) 0.0215(8) 0.022(5) Uiso 0.33 1 d PD A 1
O4' O -0.3307(12) 0.6879(7) 0.0349(6) 0.030(4) Uiso 0.33 1 d PD A 2
O4" O -0.3262(14) 0.6629(6) 0.0061(7) 0.038(5) Uiso 0.33 1 d PD A 3
Cl2 Cl 0.75135(13) 0.52639(8) 0.24810(7) 0.0363(3) Uani 1 1 d D . .
O5 O 0.8840(3) 0.5656(2) 0.27764(17) 0.0495(9) Uani 1 1 d D B .
O6 O 0.7725(4) 0.4328(2) 0.2299(2) 0.0713(12) Uani 1 1 d D B .
O7 O 0.6475(4) 0.5311(2) 0.29568(18) 0.0686(12) Uani 1 1 d D B .
O8 O 0.7005(11) 0.5796(8) 0.1864(4) 0.018(3) Uiso 0.33 1 d PD B 1
O8' O 0.7092(13) 0.6028(7) 0.2004(5) 0.049(5) Uiso 0.33 1 d PD B 2
O8" O 0.6934(13) 0.5474(8) 0.1769(4) 0.061(5) Uiso 0.33 1 d PD B 3

loop_
_atom_site_aniso_label
_atom_site_aniso_U_11
_atom_site_aniso_U_22
_atom_site_aniso_U_33
_atom_site_aniso_U_23
_atom_site_aniso_U_13
_atom_site_aniso_U_12
Ba 0.01919(11) 0.02285(12) 0.02056(11) -0.00103(15) 0.00383(8) -0.00278(14)
N1 0.025(2) 0.0208(19) 0.025(2) 0.0034(16) 0.0006(17) -0.0012(16)
C2 0.025(2) 0.028(2) 0.035(3) -0.002(2) -0.003(2) -0.006(2)
C3 0.038(3) 0.025(2) 0.026(3) -0.007(2) -0.003(2) -0.004(2)
N4 0.0308(17) 0.0207(16) 0.0185(15) -0.0009(19) 0.0046(14) -0.001(2)
C5 0.033(3) 0.023(2) 0.026(3) -0.003(2) -0.005(2) 0.007(2)
C6 0.039(3) 0.023(2) 0.028(3) 0.004(2) 0.001(2) 0.007(2)
N7 0.021(2) 0.0193(18) 0.031(2) -0.0055(16) 0.0071(17) -0.0019(15)
C8 0.024(3) 0.030(3) 0.044(3) -0.009(2) 0.005(2) 0.001(2)
C9 0.027(3) 0.038(3) 0.032(3) -0.016(2) 0.015(2) -0.005(2)
O10 0.0289(18) 0.0383(18) 0.0228(17) -0.0017(14) 0.0111(14) 0.0017(14)
C11 0.040(3) 0.048(3) 0.027(3) -0.013(2) 0.016(2) -0.016(2)
C12 0.035(3) 0.055(3) 0.019(2) 0.001(2) 0.000(2) -0.022(2)
O13 0.0289(18) 0.0410(19) 0.0295(19) -0.0009(15) 0.0079(15) -0.0103(15)
C14 0.035(3) 0.038(3) 0.025(3) 0.007(2) 0.008(2) -0.007(2)
C15 0.026(3) 0.028(2) 0.034(3) 0.002(2) 0.009(2) -0.007(2)
C1A 0.045(3) 0.019(2) 0.038(3) -0.001(2) 0.000(2) -0.004(2)
C2A 0.044(3) 0.030(3) 0.051(3) 0.011(2) 0.014(3) 0.008(2)
N3A 0.036(2) 0.032(2) 0.047(3) 0.0044(19) 0.015(2) 0.0061(19)
C1B 0.043(2) 0.032(2) 0.025(2) 0.000(3) 0.0030(19) 0.004(3)
C2B 0.044(3) 0.036(3) 0.024(3) -0.007(2) 0.013(2) 0.000(2)
N3B 0.033(2) 0.034(2) 0.037(2) 0.0005(18) 0.0104(17) 0.0029(18)
C1C 0.037(3) 0.022(2) 0.053(3) -0.008(2) 0.010(3) -0.003(2)
C2C 0.031(3) 0.023(2) 0.045(3) 0.001(2) 0.005(2) -0.006(2)
N3C 0.028(2) 0.028(2) 0.033(2) 0.0002(17) 0.0008(18) -0.0066(17)
Cl1 0.0202(4) 0.0299(5) 0.0286(5) 0.0019(6) 0.0028(4) -0.0024(6)
O1 0.0226(15) 0.0396(18) 0.0352(18) -0.0024(14) 0.0084(14) 0.0028(13)
O2 0.044(2) 0.067(2) 0.044(2) -0.0342(18) -0.0055(18) 0.0079(18)
O3 0.0310(18) 0.0445(19) 0.0356(19) 0.0103(15) -0.0019(15) 0.0074(15)
Cl2 0.0301(6) 0.0459(8) 0.0337(6) 0.0037(7) 0.0073(5) 0.0029(6)
O5 0.047(2) 0.041(2) 0.060(2) 0.0019(18) 0.0018(19) -0.0085(17)
O6 0.065(3) 0.058(2) 0.088(3) -0.035(2) -0.004(2) -0.006(2)
O7 0.064(3) 0.084(3) 0.065(3) 0.000(2) 0.040(2) -0.007(2)

loop_
_atom_type_symbol
_atom_type_description
_atom_type_scat_dispersion_real
_atom_type_scat_dispersion_imag
_atom_type_scat_source
C C 0.0033 0.0016 'International Tables Vol C Tables 4.2.6.8 and 6.1.1.4'
H H 0.0000 0.0000 'International Tables Vol C Tables 4.2.6.8 and 6.1.1.4'
N N 0.0061 0.0033 'International Tables Vol C Tables 4.2.6.8 and 6.1.1.4'
O O 0.0106 0.0060 'International Tables Vol C Tables 4.2.6.8 and 6.1.1.4'
Cl Cl 0.1484 0.1585 'International Tables Vol C Tables 4.2.6.8 and 6.1.1.4'
Ba Ba -0.3244 2.2819 'International Tables Vol C Tables 4.2.6.8 and 6.1.1.4'

loop_
_geom_angle_atom_site_label_1
_geom_angle_atom_site_label_2
_geom_angle_atom_site_label_3
_geom_angle
_geom_angle_site_symmetry_1
_geom_angle_site_symmetry_3
_geom_angle_publ_flag
O10 Ba N3A 132.74(9) . . y
O10 Ba N3B 155.00(9) . . y
N3A Ba N3B 70.71(10) . . y
O10 Ba N3C 87.57(9) . . y
N3A Ba N3C 135.92(10) . . y
N3B Ba N3C 74.45(10) . . y
O10 Ba O13 57.58(8) . . y
N3A Ba O13 76.97(9) . . y
N3B Ba O13 147.26(9) . . y
N3C Ba O13 129.89(9) . . y
O10 Ba N1 83.92(8) . . y
N3A Ba N1 60.71(9) . . y
N3B Ba N1 106.57(9) . . y
N3C Ba N1 158.46(9) . . y
O13 Ba N1 59.79(9) . . y
O10 Ba N4 104.28(8) . . y
N3A Ba N4 88.39(10) . . y
N3B Ba N4 62.81(8) . . y
N3C Ba N4 99.02(9) . . y
O13 Ba N4 122.24(8) . . y
N1 Ba N4 64.29(9) . . y
O10 Ba O1 79.19(8) . . y
N3A Ba O1 100.94(9) . . y
N3B Ba O1 107.56(8) . . y
N3C Ba O1 65.05(9) . . y
O13 Ba O1 73.22(8) . . y
N1 Ba O1 131.90(8) . . y
N4 Ba O1 163.76(8) . . y
O10 Ba N7 57.83(8) . . y
N3A Ba N7 150.01(10) . . y
N3B Ba N7 97.64(9) . . y
N3C Ba N7 60.04(9) . . y
O13 Ba N7 113.30(8) . . y
N1 Ba N7 98.88(9) . . y
N4 Ba N7 62.06(9) . . y
O1 Ba N7 108.97(8) . . y
O10 Ba O2 123.90(8) . . y
N3A Ba O2 65.16(9) . . y
N3B Ba O2 69.87(9) . . y
N3C Ba O2 78.12(9) . . y
O13 Ba O2 92.10(9) . . y
N1 Ba O2 122.88(9) . . y
N4 Ba O2 131.31(8) . . y
O1 Ba O2 45.50(7) . . y
N7 Ba O2 138.15(9) . . y
O10 Ba Cl1 102.58(6) . . ?
N3A Ba Cl1 85.95(8) . . ?
N3B Ba Cl1 85.71(7) . . ?
N3C Ba Cl1 65.13(7) . . ?
O13 Ba Cl1 86.95(6) . . ?
N1 Ba Cl1 136.12(7) . . ?
N4 Ba Cl1 148.05(5) . . ?
O1 Ba Cl1 23.42(5) . . ?
N7 Ba Cl1 121.54(7) . . ?
O2 Ba Cl1 23.21(5) . . ?
C1A N1 C2 109.4(3) . . ?
C1A N1 C15 111.6(3) . . ?
C2 N1 C15 107.2(3) . . ?
C1A N1 Ba 115.0(2) . . ?
C2 N1 Ba 107.5(2) . . ?
C15 N1 Ba 105.8(2) . . ?
N1 C2 C3 114.0(3) . . ?
N4 C3 C2 113.8(3) . . ?
C5 N4 C3 108.7(3) . . ?
C5 N4 C1B 107.8(3) . . ?
C3 N4 C1B 109.2(3) . . ?
C5 N4 Ba 113.4(2) . . ?
C3 N4 Ba 107.6(2) . . ?
C1B N4 Ba 110.1(2) . . ?
N4 C5 C6 113.5(3) . . ?
N7 C6 C5 114.7(3) . . ?
C8 N7 C1C 109.2(3) . . ?
C8 N7 C6 109.7(3) . . ?
C1C N7 C6 108.4(3) . . ?
C8 N7 Ba 108.5(2) . . ?
C1C N7 Ba 111.6(2) . . ?
C6 N7 Ba 109.4(2) . . ?
N7 C8 C9 114.2(4) . . ?
O10 C9 C8 109.9(3) . . ?
C11 O10 C9 111.9(3) . . ?
C11 O10 Ba 122.6(2) . . ?
C9 O10 Ba 125.0(2) . . ?
O10 C11 C12 108.8(3) . . ?
O13 C12 C11 112.5(4) . . ?
C12 O13 C14 114.1(3) . . ?
C12 O13 Ba 106.6(2) . . ?
C14 O13 Ba 118.7(2) . . ?
O13 C14 C15 112.2(3) . . ?
N1 C15 C14 113.7(3) . . ?
N1 C1A C2A 113.7(3) . . ?
N3A C2A C1A 111.2(4) . . ?
C2A N3A Ba 111.2(2) . . ?
N4 C1B C2B 114.8(3) . . ?
N3B C2B C1B 111.5(3) . . ?
C2B N3B Ba 110.1(2) . . ?
N7 C1C C2C 114.6(3) . . ?
N3C C2C C1C 111.5(3) . . ?
C2C N3C Ba 118.5(2) . . ?
O3 Cl1 O2 110.39(19) . . ?
O3 Cl1 O4' 112.2(5) . . ?
O2 Cl1 O4' 96.8(5) . . ?
O3 Cl1 O1 110.60(16) . . ?
O2 Cl1 O1 107.27(17) . . ?
O4' Cl1 O1 118.4(5) . . ?
O3 Cl1 O4 110.7(6) . . ?
O2 Cl1 O4 110.1(6) . . ?
O4' Cl1 O4 14.3(9) . . ?
O1 Cl1 O4 107.8(6) . . ?
O3 Cl1 O4" 104.6(6) . . ?
O2 Cl1 O4" 122.7(6) . . ?
O4' Cl1 O4" 26.7(7) . . ?
O1 Cl1 O4" 100.6(6) . . ?
O4 Cl1 O4" 12.7(10) . . ?
O3 Cl1 Ba 143.43(13) . . ?
O2 Cl1 Ba 56.19(13) . . ?
O4' Cl1 Ba 103.5(5) . . ?
O1 Cl1 Ba 54.83(11) . . ?
O4 Cl1 Ba 105.9(6) . . ?
O4" Cl1 Ba 110.8(6) . . ?
Cl1 O1 Ba 101.75(13) . . ?
Cl1 O2 Ba 100.60(14) . . ?
O6 Cl2 O7 109.6(2) . . ?
O6 Cl2 O5 109.6(2) . . ?
O7 Cl2 O5 110.8(2) . . ?
O6 Cl2 O8 109.8(5) . . ?
O7 Cl2 O8 108.8(5) . . ?
O5 Cl2 O8 108.2(5) . . ?
O6 Cl2 O8" 90.5(5) . . ?
O7 Cl2 O8" 113.2(5) . . ?
O5 Cl2 O8" 120.9(5) . . ?
O8 Cl2 O8" 19.8(7) . . ?
O6 Cl2 O8' 126.5(5) . . ?
O7 Cl2 O8' 102.6(5) . . ?
O5 Cl2 O8' 96.8(5) . . ?
O8 Cl2 O8' 17.0(7) . . ?
O8" Cl2 O8' 36.8(6) . . ?

loop_
_geom_bond_atom_site_label_1
_geom_bond_atom_site_label_2
_geom_bond_distance
_geom_bond_site_symmetry_2
_geom_bond_publ_flag
Ba O10 2.846(3) . y
Ba N3A 2.889(3) . y
Ba N3B 2.889(3) . y
Ba N3C 2.902(3) . y
Ba O13 2.911(3) . y
Ba N1 2.939(3) . y
Ba N4 2.949(3) . y
Ba O1 2.978(3) . y
Ba N7 2.996(3) . y
Ba O2 3.015(3) . y
Ba Cl1 3.5669(10) . y
N1 C1A 1.478(5) . ?
N1 C2 1.477(5) . ?
N1 C15 1.478(5) . ?
C2 C3 1.513(5) . ?
C3 N4 1.480(5) . ?
N4 C5 1.473(5) . ?
N4 C1B 1.488(4) . ?
C5 C6 1.512(5) . ?
C6 N7 1.483(5) . ?
N7 C8 1.471(5) . ?
N7 C1C 1.473(5) . ?
C8 C9 1.490(6) . ?
C9 O10 1.426(5) . ?
O10 C11 1.423(5) . ?
C11 C12 1.504(6) . ?
C12 O13 1.434(5) . ?
O13 C14 1.433(5) . ?
C14 C15 1.507(6) . ?
C1A C2A 1.532(6) . ?
C2A N3A 1.440(5) . ?
C1B C2B 1.505(5) . ?
C2B N3B 1.460(5) . ?
C1C C2C 1.507(5) . ?
C2C N3C 1.449(5) . ?
Cl1 O3 1.420(3) . ?
Cl1 O2 1.430(3) . ?
Cl1 O4' 1.439(6) . ?
Cl1 O1 1.448(3) . ?
Cl1 O4 1.448(6) . ?
Cl1 O4" 1.457(6) . ?
Cl2 O6 1.410(3) . ?
Cl2 O7 1.418(3) . ?
Cl2 O5 1.428(3) . ?
Cl2 O8 1.452(5) . ?
Cl2 O8" 1.456(7) . ?
Cl2 O8' 1.460(7) . ?

loop_
_geom_torsion_atom_site_label_1
_geom_torsion_atom_site_label_2
_geom_torsion_atom_site_label_3
_geom_torsion_atom_site_label_4
_geom_torsion
_geom_torsion_site_symmetry_1
_geom_torsion_site_symmetry_2
_geom_torsion_site_symmetry_3
_geom_torsion_site_symmetry_4
_geom_torsion_publ_flag
O10 Ba N1 C1A 145.1(3) . . . . ?
N3A Ba N1 C1A -2.3(3) . . . . ?
N3B Ba N1 C1A -58.1(3) . . . . ?
N3C Ba N1 C1A -147.6(3) . . . . ?
O13 Ba N1 C1A 89.3(3) . . . . ?
N4 Ba N1 C1A -105.8(3) . . . . ?
O1 Ba N1 C1A 75.5(3) . . . . ?
N7 Ba N1 C1A -158.8(3) . . . . ?
O2 Ba N1 C1A 18.3(3) . . . . ?
Cl1 Ba N1 C1A 43.3(3) . . . . ?
O10 Ba N1 C2 -92.8(2) . . . . ?
N3A Ba N1 C2 119.8(3) . . . . ?
N3B Ba N1 C2 64.0(2) . . . . ?
N3C Ba N1 C2 -25.5(4) . . . . ?
O13 Ba N1 C2 -148.6(3) . . . . ?
N4 Ba N1 C2 16.2(2) . . . . ?
O1 Ba N1 C2 -162.4(2) . . . . ?
N7 Ba N1 C2 -36.8(3) . . . . ?
O2 Ba N1 C2 140.4(2) . . . . ?
Cl1 Ba N1 C2 165.3(2) . . . . ?
O10 Ba N1 C15 21.5(2) . . . . ?
N3A Ba N1 C15 -125.9(3) . . . . ?
N3B Ba N1 C15 178.3(2) . . . . ?
N3C Ba N1 C15 88.8(3) . . . . ?
O13 Ba N1 C15 -34.3(2) . . . . ?
N4 Ba N1 C15 130.5(3) . . . . ?
O1 Ba N1 C15 -48.1(3) . . . . ?
N7 Ba N1 C15 77.5(2) . . . . ?
O2 Ba N1 C15 -105.3(2) . . . . ?
Cl1 Ba N1 C15 -80.4(2) . . . . ?
C1A N1 C2 C3 76.7(4) . . . . ?
C15 N1 C2 C3 -162.2(3) . . . . ?
Ba N1 C2 C3 -48.8(4) . . . . ?
N1 C2 C3 N4 71.0(5) . . . . ?
C2 C3 N4 C5 75.9(4) . . . . ?
C2 C3 N4 C1B -166.7(3) . . . . ?
C2 C3 N4 Ba -47.3(4) . . . . ?
O10 Ba N4 C5 -29.4(3) . . . . ?
N3A Ba N4 C5 -163.3(2) . . . . ?
N3B Ba N4 C5 127.6(3) . . . . ?
N3C Ba N4 C5 60.4(2) . . . . ?
O13 Ba N4 C5 -89.8(3) . . . . ?
N1 Ba N4 C5 -105.3(3) . . . . ?
O1 Ba N4 C5 71.1(4) . . . . ?
N7 Ba N4 C5 11.4(2) . . . . ?
O2 Ba N4 C5 142.5(2) . . . . ?
Cl1 Ba N4 C5 117.0(2) . . . . ?
O10 Ba N4 C3 90.8(2) . . . . ?
N3A Ba N4 C3 -43.1(2) . . . . ?
N3B Ba N4 C3 -112.1(3) . . . . ?
N3C Ba N4 C3 -179.4(2) . . . . ?
O13 Ba N4 C3 30.4(3) . . . . ?
N1 Ba N4 C3 15.0(2) . . . . ?
O1 Ba N4 C3 -168.7(3) . . . . ?
N7 Ba N4 C3 131.7(2) . . . . ?
O2 Ba N4 C3 -97.3(2) . . . . ?
Cl1 Ba N4 C3 -122.8(2) . . . . ?
O10 Ba N4 C1B -150.3(3) . . . . ?
N3A Ba N4 C1B 75.8(3) . . . . ?
N3B Ba N4 C1B 6.8(3) . . . . ?
N3C Ba N4 C1B -60.5(3) . . . . ?
O13 Ba N4 C1B 149.3(2) . . . . ?
N1 Ba N4 C1B 133.8(3) . . . . ?
O1 Ba N4 C1B -49.8(4) . . . . ?
N7 Ba N4 C1B -109.4(3) . . . . ?
O2 Ba N4 C1B 21.6(3) . . . . ?
Cl1 Ba N4 C1B -3.9(3) . . . . ?
C3 N4 C5 C6 -160.4(4) . . . . ?
C1B N4 C5 C6 81.4(4) . . . . ?
Ba N4 C5 C6 -40.8(4) . . . . ?
N4 C5 C6 N7 63.1(5) . . . . ?
C5 C6 N7 C8 71.1(4) . . . . ?
C5 C6 N7 C1C -169.7(3) . . . . ?
C5 C6 N7 Ba -47.8(4) . . . . ?
O10 Ba N7 C8 29.7(2) . . . . ?
N3A Ba N7 C8 -91.3(3) . . . . ?
N3B Ba N7 C8 -155.5(2) . . . . ?
N3C Ba N7 C8 137.4(3) . . . . ?
O13 Ba N7 C8 13.5(3) . . . . ?
N1 Ba N7 C8 -47.3(3) . . . . ?
N4 Ba N7 C8 -101.9(3) . . . . ?
O1 Ba N7 C8 92.9(2) . . . . ?
O2 Ba N7 C8 136.2(2) . . . . ?
Cl1 Ba N7 C8 114.8(2) . . . . ?
O10 Ba N7 C1C -90.7(3) . . . . ?
N3A Ba N7 C1C 148.3(3) . . . . ?
N3B Ba N7 C1C 84.1(3) . . . . ?
N3C Ba N7 C1C 17.0(2) . . . . ?
O13 Ba N7 C1C -106.9(3) . . . . ?
N1 Ba N7 C1C -167.7(3) . . . . ?
N4 Ba N7 C1C 137.7(3) . . . . ?
O1 Ba N7 C1C -27.5(3) . . . . ?
O2 Ba N7 C1C 15.8(3) . . . . ?
Cl1 Ba N7 C1C -5.6(3) . . . . ?
O10 Ba N7 C6 149.3(3) . . . . ?
N3A Ba N7 C6 28.4(3) . . . . ?
N3B Ba N7 C6 -35.9(2) . . . . ?
N3C Ba N7 C6 -102.9(3) . . . . ?
O13 Ba N7 C6 133.2(2) . . . . ?
N1 Ba N7 C6 72.3(2) . . . . ?
N4 Ba N7 C6 17.8(2) . . . . ?
O1 Ba N7 C6 -147.5(2) . . . . ?
O2 Ba N7 C6 -104.1(2) . . . . ?
Cl1 Ba N7 C6 -125.5(2) . . . . ?
C1C N7 C8 C9 65.8(4) . . . . ?
C6 N7 C8 C9 -175.4(3) . . . . ?
Ba N7 C8 C9 -56.0(4) . . . . ?
N7 C8 C9 O10 51.4(5) . . . . ?
C8 C9 O10 C11 152.5(3) . . . . ?
C8 C9 O10 Ba -19.1(4) . . . . ?
N3A Ba O10 C11 -32.2(3) . . . . ?
N3B Ba O10 C11 171.3(3) . . . . ?
N3C Ba O10 C11 127.8(3) . . . . ?
O13 Ba O10 C11 -14.1(3) . . . . ?
N1 Ba O10 C11 -72.0(3) . . . . ?
N4 Ba O10 C11 -133.5(3) . . . . ?
O1 Ba O10 C11 62.8(3) . . . . ?
N7 Ba O10 C11 -176.5(3) . . . . ?
O2 Ba O10 C11 53.9(3) . . . . ?
Cl1 Ba O10 C11 64.0(3) . . . . ?
N3A Ba O10 C9 138.6(3) . . . . ?
N3B Ba O10 C9 -18.0(4) . . . . ?
N3C Ba O10 C9 -61.4(3) . . . . ?
O13 Ba O10 C9 156.7(3) . . . . ?
N1 Ba O10 C9 98.8(3) . . . . ?
N4 Ba O10 C9 37.3(3) . . . . ?
O1 Ba O10 C9 -126.5(3) . . . . ?
N7 Ba O10 C9 -5.7(3) . . . . ?
O2 Ba O10 C9 -135.3(3) . . . . ?
Cl1 Ba O10 C9 -125.2(3) . . . . ?
C9 O10 C11 C12 177.0(3) . . . . ?
Ba O10 C11 C12 -11.1(4) . . . . ?
O10 C11 C12 O13 52.2(4) . . . . ?
C11 C12 O13 C14 68.2(4) . . . . ?
C11 C12 O13 Ba -64.8(3) . . . . ?
O10 Ba O13 C12 37.9(2) . . . . ?
N3A Ba O13 C12 -155.7(3) . . . . ?
N3B Ba O13 C12 -146.4(2) . . . . ?
N3C Ba O13 C12 -15.5(3) . . . . ?
N1 Ba O13 C12 140.8(3) . . . . ?
N4 Ba O13 C12 124.7(2) . . . . ?
O1 Ba O13 C12 -49.8(2) . . . . ?
N7 Ba O13 C12 54.1(3) . . . . ?
O2 Ba O13 C12 -91.8(2) . . . . ?
Cl1 Ba O13 C12 -69.1(2) . . . . ?
O10 Ba O13 C14 -92.6(3) . . . . ?
N3A Ba O13 C14 73.8(3) . . . . ?
N3B Ba O13 C14 83.2(3) . . . . ?
N3C Ba O13 C14 -146.0(3) . . . . ?
N1 Ba O13 C14 10.3(3) . . . . ?
N4 Ba O13 C14 -5.8(3) . . . . ?
O1 Ba O13 C14 179.7(3) . . . . ?
N7 Ba O13 C14 -76.4(3) . . . . ?
O2 Ba O13 C14 137.7(3) . . . . ?
Cl1 Ba O13 C14 160.4(3) . . . . ?
C12 O13 C14 C15 -111.3(4) . . . . ?
Ba O13 C14 C15 15.7(4) . . . . ?
C1A N1 C15 C14 -63.8(4) . . . . ?
C2 N1 C15 C14 176.4(3) . . . . ?
Ba N1 C15 C14 61.9(4) . . . . ?
O13 C14 C15 N1 -54.6(5) . . . . ?
C2 N1 C1A C2A -146.2(4) . . . . ?
C15 N1 C1A C2A 95.4(4) . . . . ?
Ba N1 C1A C2A -25.1(4) . . . . ?
N1 C1A C2A N3A 57.2(5) . . . . ?
C1A C2A N3A Ba -58.4(4) . . . . ?
O10 Ba N3A C2A -15.9(4) . . . . ?
N3B Ba N3A C2A 153.8(3) . . . . ?
N3C Ba N3A C2A -166.5(3) . . . . ?
O13 Ba N3A C2A -31.5(3) . . . . ?
N1 Ba N3A C2A 31.0(3) . . . . ?
N4 Ba N3A C2A 92.2(3) . . . . ?
O1 Ba N3A C2A -101.2(3) . . . . ?
N7 Ba N3A C2A 82.8(3) . . . . ?
O2 Ba N3A C2A -130.0(3) . . . . ?
Cl1 Ba N3A C2A -119.3(3) . . . . ?
C5 N4 C1B C2B -162.0(3) . . . . ?
C3 N4 C1B C2B 80.1(4) . . . . ?
Ba N4 C1B C2B -37.8(4) . . . . ?
N4 C1B C2B N3B 65.7(5) . . . . ?
C1B C2B N3B Ba -54.4(4) . . . . ?
O10 Ba N3B C2B 87.4(3) . . . . ?
N3A Ba N3B C2B -74.6(3) . . . . ?
N3C Ba N3B C2B 132.9(3) . . . . ?
O13 Ba N3B C2B -84.2(3) . . . . ?
N1 Ba N3B C2B -24.7(3) . . . . ?
N4 Ba N3B C2B 23.8(2) . . . . ?
O1 Ba N3B C2B -170.3(2) . . . . ?
N7 Ba N3B C2B 77.0(3) . . . . ?
O2 Ba N3B C2B -144.3(3) . . . . ?
Cl1 Ba N3B C2B -161.8(3) . . . . ?
C8 N7 C1C C2C -165.4(4) . . . . ?
C6 N7 C1C C2C 75.1(4) . . . . ?
Ba N7 C1C C2C -45.4(4) . . . . ?
N7 C1C C2C N3C 57.7(5) . . . . ?
C1C C2C N3C Ba -39.1(4) . . . . ?
O10 Ba N3C C2C 65.6(3) . . . . ?
N3A Ba N3C C2C -135.6(3) . . . . ?
N3B Ba N3C C2C -96.9(3) . . . . ?
O13 Ba N3C C2C 108.3(3) . . . . ?
N1 Ba N3C C2C -1.1(5) . . . . ?
N4 Ba N3C C2C -38.5(3) . . . . ?
O1 Ba N3C C2C 144.8(3) . . . . ?
N7 Ba N3C C2C 11.8(3) . . . . ?
O2 Ba N3C C2C -169.0(3) . . . . ?
Cl1 Ba N3C C2C 170.6(3) . . . . ?
O10 Ba Cl1 O3 -79.9(2) . . . . ?
N3A Ba Cl1 O3 53.1(2) . . . . ?
N3B Ba Cl1 O3 124.0(2) . . . . ?
N3C Ba Cl1 O3 -161.1(2) . . . . ?
O13 Ba Cl1 O3 -24.0(2) . . . . ?
N1 Ba Cl1 O3 14.5(2) . . . . ?
N4 Ba Cl1 O3 133.5(2) . . . . ?
O1 Ba Cl1 O3 -76.9(2) . . . . ?
N7 Ba Cl1 O3 -139.6(2) . . . . ?
O2 Ba Cl1 O3 78.5(3) . . . . ?
O10 Ba Cl1 O2 -158.36(18) . . . . ?
N3A Ba Cl1 O2 -25.42(19) . . . . ?
N3B Ba Cl1 O2 45.51(18) . . . . ?
N3C Ba Cl1 O2 120.34(19) . . . . ?
O13 Ba Cl1 O2 -102.56(18) . . . . ?
N1 Ba Cl1 O2 -64.0(2) . . . . ?
N4 Ba Cl1 O2 55.0(2) . . . . ?
O1 Ba Cl1 O2 -155.4(2) . . . . ?
N7 Ba Cl1 O2 141.84(19) . . . . ?
O10 Ba Cl1 O4' 112.4(5) . . . . ?
N3A Ba Cl1 O4' -114.6(5) . . . . ?
N3B Ba Cl1 O4' -43.7(5) . . . . ?
N3C Ba Cl1 O4' 31.1(5) . . . . ?
O13 Ba Cl1 O4' 168.2(5) . . . . ?
N1 Ba Cl1 O4' -153.2(5) . . . . ?
N4 Ba Cl1 O4' -34.2(5) . . . . ?
O1 Ba Cl1 O4' 115.4(5) . . . . ?
N7 Ba Cl1 O4' 52.6(5) . . . . ?
O2 Ba Cl1 O4' -89.2(5) . . . . ?
O10 Ba Cl1 O1 -2.99(14) . . . . ?
N3A Ba Cl1 O1 129.96(15) . . . . ?
N3B Ba Cl1 O1 -159.12(15) . . . . ?
N3C Ba Cl1 O1 -84.28(15) . . . . ?
O13 Ba Cl1 O1 52.82(14) . . . . ?
N1 Ba Cl1 O1 91.34(16) . . . . ?
N4 Ba Cl1 O1 -149.65(18) . . . . ?
N7 Ba Cl1 O1 -62.79(15) . . . . ?
O2 Ba Cl1 O1 155.4(2) . . . . ?
O10 Ba Cl1 O4 97.8(6) . . . . ?
N3A Ba Cl1 O4 -129.2(6) . . . . ?
N3B Ba Cl1 O4 -58.3(6) . . . . ?
N3C Ba Cl1 O4 16.5(6) . . . . ?
O13 Ba Cl1 O4 153.6(6) . . . . ?
N1 Ba Cl1 O4 -167.9(6) . . . . ?
N4 Ba Cl1 O4 -48.8(7) . . . . ?
O1 Ba Cl1 O4 100.8(6) . . . . ?
N7 Ba Cl1 O4 38.0(6) . . . . ?
O2 Ba Cl1 O4 -103.8(6) . . . . ?
O10 Ba Cl1 O4" 85.5(6) . . . . ?
N3A Ba Cl1 O4" -141.6(6) . . . . ?
N3B Ba Cl1 O4" -70.6(6) . . . . ?
N3C Ba Cl1 O4" 4.2(6) . . . . ?
O13 Ba Cl1 O4" 141.3(6) . . . . ?
N1 Ba Cl1 O4" 179.8(6) . . . . ?
N4 Ba Cl1 O4" -61.2(6) . . . . ?
O1 Ba Cl1 O4" 88.5(6) . . . . ?
N7 Ba Cl1 O4" 25.7(6) . . . . ?
O2 Ba Cl1 O4" -116.2(6) . . . . ?
O3 Cl1 O1 Ba 141.70(15) . . . . ?
O2 Cl1 O1 Ba 21.26(19) . . . . ?
O4' Cl1 O1 Ba -86.8(6) . . . . ?
O4 Cl1 O1 Ba -97.2(6) . . . . ?
O4" Cl1 O1 Ba -108.1(6) . . . . ?
O10 Ba O1 Cl1 177.03(14) . . . . ?
N3A Ba O1 Cl1 -51.15(15) . . . . ?
N3B Ba O1 Cl1 21.89(15) . . . . ?
N3C Ba O1 Cl1 84.67(14) . . . . ?
O13 Ba O1 Cl1 -123.81(14) . . . . ?
N1 Ba O1 Cl1 -111.40(14) . . . . ?
N4 Ba O1 Cl1 73.0(3) . . . . ?
N7 Ba O1 Cl1 126.73(13) . . . . ?
O2 Ba O1 Cl1 -13.32(12) . . . . ?
O3 Cl1 O2 Ba -141.47(14) . . . . ?
O4' Cl1 O2 Ba 101.7(5) . . . . ?
O1 Cl1 O2 Ba -20.90(18) . . . . ?
O4 Cl1 O2 Ba 96.1(6) . . . . ?
O4" Cl1 O2 Ba 94.5(7) . . . . ?
O10 Ba O2 Cl1 25.7(2) . . . . ?
N3A Ba O2 Cl1 151.9(2) . . . . ?
N3B Ba O2 Cl1 -130.74(19) . . . . ?
N3C Ba O2 Cl1 -53.14(17) . . . . ?
O13 Ba O2 Cl1 77.25(17) . . . . ?
N1 Ba O2 Cl1 132.10(16) . . . . ?
N4 Ba O2 Cl1 -144.77(14) . . . . ?
O1 Ba O2 Cl1 13.43(12) . . . . ?
N7 Ba O2 Cl1 -52.1(2) . . . . ?
